data_7022963
loop_
_publ_author_name
'Ben Yahia, Hamdi'
'Shikano, Masahiro'
'Kobayashi, Hironori'

_publ_section_title
;
 Single crystal growth of the novel Mn2(OH)2SO3, Mn2F(OH)SO3, and
 Mn5(OH)4(H2O)2[SO3]2[SO4] compounds using a hydrothermal method.
;
_journal_issue 19
_journal_name_full 'Dalton transactions (Cambridge, England : 2003)'
_journal_page_first 7158
_journal_page_last 7166
_journal_paper_doi 10.1039/c3dt50415h
_journal_volume 42
_journal_year 2013
_chemical_formula_moiety 'H2 Mn2 O5 S1'
_chemical_formula_sum 'H2 Mn2 O5 S'
_chemical_formula_weight 223.9
_chemical_name_systematic ' ?'
_space_group_IT_number 62
_symmetry_cell_setting orthorhombic
_symmetry_Int_Tables_number 62
_symmetry_space_group_name_Hall '-P 2ac 2n'
_symmetry_space_group_name_H-M 'P n m a'
_cell_angle_alpha 90
_cell_angle_beta 90
_cell_angle_gamma 90
_cell_formula_units_Z 4
_cell_length_a 7.3580(14)
_cell_length_b 10.343(2)
_cell_length_c 5.7611(11)
_cell_measurement_reflns_used 1905
_cell_measurement_temperature 293
_cell_measurement_theta_max 27.85
_cell_measurement_theta_min 3.94
_cell_volume 438.44(15)
_computing_structure_solution jana2006
_diffrn_ambient_temperature 293
_diffrn_measured_fraction_theta_full 0.98
_diffrn_measured_fraction_theta_max 0.96
_diffrn_measurement_device 'four-cycle diffractometer'
_diffrn_measurement_device_type 'Smart Apex'
_diffrn_measurement_method multi-scan
_diffrn_radiation_monochromator graphite
_diffrn_radiation_source 'X-ray tube'
_diffrn_radiation_type 'Mo K\a'
_diffrn_radiation_wavelength 0.71073
_diffrn_reflns_av_R_equivalents 0.0716
_diffrn_reflns_av_sigmaI/netI 0.0742
_diffrn_reflns_limit_h_max 9
_diffrn_reflns_limit_h_min -9
_diffrn_reflns_limit_k_max 13
_diffrn_reflns_limit_k_min -8
_diffrn_reflns_limit_l_max 7
_diffrn_reflns_limit_l_min -6
_diffrn_reflns_number 1905
_diffrn_reflns_theta_full 27.58
_diffrn_reflns_theta_max 27.85
_diffrn_reflns_theta_min 3.94
_exptl_absorpt_coefficient_mu 6.145
_exptl_absorpt_correction_T_max 0.807
_exptl_absorpt_correction_T_min 0.5828
_exptl_absorpt_correction_type gaussian
_exptl_absorpt_process_details 'Jana2006  (Petricek, Dusek & Palatinus, 2000)'
_exptl_crystal_colour pink
_exptl_crystal_density_diffrn 3.3916
_exptl_crystal_description needle
_exptl_crystal_F_000 432
_exptl_crystal_size_max 0.160
_exptl_crystal_size_mid 0.060
_exptl_crystal_size_min 0.020
_refine_diff_density_max 0.69
_refine_diff_density_min -0.72
_refine_ls_extinction_coef 3700(400)
_refine_ls_extinction_method 'B-C type 1 Gaussian isotropic (Becker & Coppens, 1974)'
_refine_ls_goodness_of_fit_gt 0.93
_refine_ls_goodness_of_fit_ref 0.86
_refine_ls_hydrogen_treatment refall
_refine_ls_number_constraints 0
_refine_ls_number_parameters 45
_refine_ls_number_reflns 535
_refine_ls_number_restraints 0
_refine_ls_R_factor_all 0.0554
_refine_ls_R_factor_gt 0.0301
_refine_ls_shift/su_max 0.0002
_refine_ls_shift/su_mean 0.0000
_refine_ls_structure_factor_coef Fsqd
_refine_ls_weighting_details w=1/(\s^2^(I)+0.0009I^2^)
_refine_ls_weighting_scheme sigma
_refine_ls_wR_factor_gt 0.0633
_refine_ls_wR_factor_ref 0.0725
_reflns_number_gt 362
_reflns_number_total 535
_reflns_threshold_expression I>3\s(I)
_cod_data_source_file c3dt50415h.cif
_cod_data_source_block I
_cod_original_sg_symbol_Hall '     -P 2ac 2n '
_cod_original_formula_sum 'H2 Mn2 O5 S1'
_cod_database_code 7022963

loop_
_symmetry_equiv_pos_site_id
_symmetry_equiv_pos_as_xyz
1 x,y,z
2 -x+1/2,-y,z+1/2
3 -x,y+1/2,-z
4 x+1/2,-y+1/2,-z+1/2
5 -x,-y,-z
6 x+1/2,y,-z+1/2
7 x,-y+1/2,z
8 -x+1/2,y+1/2,z+1/2

loop_
_atom_site_label
_atom_site_type_symbol
_atom_site_fract_x
_atom_site_fract_y
_atom_site_fract_z
_atom_site_adp_type
_atom_site_U_iso_or_equiv
_atom_site_symmetry_multiplicity
_atom_site_occupancy
_atom_site_calc_flag
Mn Mn 0.40272(9) 0.05713(6) 0.23656(10) Uani 0.0144(2) 8 1 d
S S 0.6628(2) 0.25 0.6029(2) Uani 0.0125(4) 4 1 d
O1 O 0.8148(5) 0.25 0.4176(6) Uani 0.0175(14) 4 1 d
O2 O 0.5454(4) 0.1320(3) 0.5488(4) Uani 0.0150(9) 8 1 d
O3h O 0.3387(4) 0.9350(3) 0.9418(5) Uani 0.0149(10) 8 1 d
H H 0.334(6) 0.866(5) 0.981(7) Uiso 0.014(15) 8 1 d

loop_
_atom_site_aniso_label
_atom_site_aniso_type_symbol
_atom_site_aniso_U_11
_atom_site_aniso_U_22
_atom_site_aniso_U_33
_atom_site_aniso_U_12
_atom_site_aniso_U_13
_atom_site_aniso_U_23
Mn Mn 0.0110(4) 0.0201(4) 0.0121(4) -0.0002(3) 0.0007(3) -0.0015(3)
S S 0.0119(8) 0.0135(8) 0.0120(7) 0 -0.0008(6) 0
O1 O 0.015(3) 0.021(2) 0.017(2) 0 0.0063(18) 0
O2 O 0.0125(17) 0.0191(17) 0.0134(14) -0.0033(15) -0.0008(12) -0.0022(12)
O3h O 0.0118(17) 0.0167(19) 0.0162(15) 0.0014(16) -0.0012(12) -0.0006(14)

loop_
_atom_type_symbol
_atom_type_scat_dispersion_real
_atom_type_scat_dispersion_imag
_atom_type_scat_source
H 0.0000 0.0000 'International Tables Vol C tables 4.2.6.8 and 6.1.1.1'
Mn 0.3368 0.7283 'International Tables Vol C tables 4.2.6.8 and 6.1.1.1'
O 0.0106 0.0060 'International Tables Vol C tables 4.2.6.8 and 6.1.1.1'
S 0.1246 0.1234 'International Tables Vol C tables 4.2.6.8 and 6.1.1.1'

loop_
_geom_angle_atom_site_label_1
_geom_angle_atom_site_label_2
_geom_angle_atom_site_label_3
_geom_angle_site_symmetry_3
_geom_angle
O1 S O2 . 105.56(14)
O1 S O2 7_555 105.56(14)
O2 S O2 7_555 106.09(18)

loop_
_geom_bond_atom_site_label_1
_geom_bond_atom_site_label_2
_geom_bond_site_symmetry_2
_geom_bond_distance
Mn O1 4_455 2.277(2)
Mn O2 . 2.222(3)
Mn O2 5_656 2.345(3)
Mn O3h 1_544 2.168(3)
Mn O3h 2_564 2.135(3)
Mn O3h 5_666 2.164(3)
Mn H 2_564 2.37(4)
Mn H 5_666 2.44(4)
S O1 . 1.546(4)
S O2 . 1.528(3)
S O2 7_555 1.528(3)
O1 O2 . 2.447(4)
O1 O2 7_555 2.447(4)
O2 O2 7_555 2.441(4)
O3h H . 0.75(5)
H H 7_565 2.40(7)

loop_
_geom_hbond_atom_site_label_D
_geom_hbond_atom_site_label_H
_geom_hbond_atom_site_label_A
_geom_hbond_site_symmetry_A
_geom_hbond_distance_DH
_geom_hbond_distance_HA
_geom_hbond_distance_DA
_geom_hbond_angle_DHA
O3h H S 3_657 0.75(5) 2.68(4) 3.247(3) 134(4)
